data_1546986
loop_
_publ_author_name
'Ou, Chang-Jin'
'Ding, Xue-Hua'
'Li, Yin-Xiang'
'Zhu, Can'
'Yu, Meng-Na'
'Xie, Ling-Hai'
'Lin, Jin-Yi'
'Xu, Chun-Xiang'
'Huang, Wei'

_publ_section_title
;
 Conformational Effect of Polymorphic Terfluorene on Photophysics, Crystal
 Morphologies, and Lasing Behaviors
;
_journal_issue 27
_journal_name_full 'The Journal of Physical Chemistry C'
_journal_page_first 14803
_journal_paper_doi 10.1021/acs.jpcc.7b03366
_journal_volume 121
_journal_year 2017
_chemical_formula_moiety 'C45 H38, 0.5(C4 H8 O)'
_chemical_formula_sum 'C47 H42 O0.5'
_chemical_formula_weight 614.80
_space_group_crystal_system monoclinic
_space_group_IT_number 14
_space_group_name_Hall '-P 2ybc'
_space_group_name_H-M_alt 'P 1 21/c 1'
_symmetry_space_group_name_Hall '-P 2ybc'
_symmetry_space_group_name_H-M 'P 1 21/c 1'
_atom_sites_solution_hydrogens geom
_atom_sites_solution_primary direct
_audit_creation_date 2016-09-04
_audit_creation_method
;
Olex2 1.2
(compiled 2016.02.19 svn.r3266 for OlexSys, GUI svn.r5155)
;
_cell_angle_alpha 90
_cell_angle_beta 112.874(2)
_cell_angle_gamma 90
_cell_formula_units_Z 8
_cell_length_a 19.4248(14)
_cell_length_b 22.9964(16)
_cell_length_c 16.8921(13)
_cell_measurement_reflns_used 9927
_cell_measurement_temperature 285
_cell_measurement_theta_max 25.14
_cell_measurement_theta_min 2.20
_cell_volume 6952.3(9)
_computing_molecular_graphics 'Olex2 (Dolomanov et al., 2009)'
_computing_publication_material 'Olex2 (Dolomanov et al., 2009)'
_computing_structure_refinement 'ShelXL (Sheldrick, 2015)'
_computing_structure_solution 'ShelXS (Sheldrick, 2008)'
_diffrn_ambient_temperature 284.98
_diffrn_detector 'CCD area detector'
_diffrn_detector_area_resol_mean 5.6
_diffrn_detector_type 'Bruker SMART CCD 6000 area detector'
_diffrn_measured_fraction_theta_full 1.000
_diffrn_measured_fraction_theta_max 0.995
_diffrn_measurement_device 'three-circle diffractometer'
_diffrn_measurement_method '\w scans'
_diffrn_radiation_monochromator graphite
_diffrn_radiation_probe x-ray
_diffrn_radiation_type MoK\a
_diffrn_radiation_wavelength 0.71073
_diffrn_reflns_av_R_equivalents 0.0948
_diffrn_reflns_av_unetI/netI 0.1080
_diffrn_reflns_Laue_measured_fraction_full 1.000
_diffrn_reflns_Laue_measured_fraction_max 0.995
_diffrn_reflns_limit_h_max 25
_diffrn_reflns_limit_h_min -21
_diffrn_reflns_limit_k_max 30
_diffrn_reflns_limit_k_min -29
_diffrn_reflns_limit_l_max 21
_diffrn_reflns_limit_l_min -22
_diffrn_reflns_number 62703
_diffrn_reflns_point_group_measured_fraction_full 1.000
_diffrn_reflns_point_group_measured_fraction_max 0.995
_diffrn_reflns_theta_full 25.242
_diffrn_reflns_theta_max 28.353
_diffrn_reflns_theta_min 1.580
_diffrn_source 'sealed X-ray tube'
_diffrn_source_target Mo
_exptl_absorpt_coefficient_mu 0.067
_exptl_absorpt_correction_T_max 0.7457
_exptl_absorpt_correction_T_min 0.6299
_exptl_absorpt_correction_type multi-scan
_exptl_absorpt_process_details 'SADABS 2014/5'
_exptl_crystal_colour colourless
_exptl_crystal_colour_primary colourless
_exptl_crystal_density_diffrn 1.175
_exptl_crystal_description rhombohedral
_exptl_crystal_F_000 2624
_exptl_crystal_size_max 0.41
_exptl_crystal_size_mid 0.38
_exptl_crystal_size_min 0.13
_refine_diff_density_max 0.225
_refine_diff_density_min -0.337
_refine_diff_density_rms 0.049
_refine_ls_extinction_method none
_refine_ls_goodness_of_fit_ref 1.024
_refine_ls_hydrogen_treatment constr
_refine_ls_matrix_type full
_refine_ls_number_parameters 868
_refine_ls_number_reflns 17292
_refine_ls_number_restraints 32
_refine_ls_restrained_S_all 1.035
_refine_ls_R_factor_all 0.1815
_refine_ls_R_factor_gt 0.0696
_refine_ls_shift/su_max 0.001
_refine_ls_shift/su_mean 0.000
_refine_ls_structure_factor_coef Fsqd
_refine_ls_weighting_details 'w=1/[\s^2^(Fo^2^)+(0.0791P)^2^] where P=(Fo^2^+2Fc^2^)/3'
_refine_ls_weighting_scheme calc
_refine_ls_wR_factor_gt 0.1446
_refine_ls_wR_factor_ref 0.1865
_reflns_Friedel_coverage 0.000
_reflns_number_gt 7766
_reflns_number_total 17292
_reflns_threshold_expression 'I > 2\s(I)'
_cod_data_source_file jp7b03366_si_004.cif
_cod_data_source_block 1
_cod_original_formula_sum 'C47 H42 O0.50'
_cod_database_code 1546986
_shelx_space_group_comment
;
The symmetry employed for this shelxl refinement is uniquely defined
by the following loop, which should always be used as a source of
symmetry information in preference to the above space-group names.
They are only intended as comments.
;
_olex2_refinement_description
;
1. Fixed Uiso
 At 1.2 times of:
  All C(H) groups, All C(H,H) groups
 At 1.5 times of:
  All C(H,H,H) groups
2. Restrained distances
 O2-C1 \\sim O2-C2AA
 with sigma of 0.02
 C2AA-C4AA \\sim C1-C3
 with sigma of 0.02
3. Uiso/Uaniso restraints and constraints
Uanis(O2) \\sim Ueq, Uanis(C1) \\sim Ueq, Uanis(C3) \\sim Ueq, Uanis(C4AA)
\\sim Ueq, Uanis(C2AA) \\sim Ueq: with sigma of 0.02 and sigma for terminal
atoms of 0.04
4.a Secondary CH2 refined with riding coordinates:
 C2AA(H2AA,H2AB), C4AA(H4AA,H4AB), C1(H1A,H1B), C3(H3A,H3B)
4.b Aromatic/amide H refined with riding coordinates:
 C14(H14), C16(H16), C17(H17), C22(H22), C23(H23), C29(H29), C31(H31),
 C36(H36), C41(H41), C47(H47), C52(H52), C55(H55), C66(H66), C72(H72), C74(H74),
  C75(H75), C77(H77), C80(H80), C82(H82), C86(H86), C5(H5), C10(H10), C15(H15),
 C18(H18), C30(H30), C42(H42), C44(H44), C46(H46), C48(H48), C51(H51), C61(H61),
  C62(H62), C64(H64), C69(H69), C70(H70), C73(H73), C78(H78), C88(H88),
 C89(H89), C90(H90)
4.c Idealised Me refined as rotating group:
 C59(H59A,H59B,H59C), C63(H63A,H63B,H63C), C71(H71A,H71B,H71C), C76(H76A,H76B,
 H76C), C81(H81A,H81B,H81C), C85(H85A,H85B,H85C), C56(H56A,H56B,H56C), C65(H65A,
 H65B,H65C), C79(H79A,H79B,H79C), C83(H83A,H83B,H83C), C84(H84A,H84B,H84C),
 C87(H87A,H87B,H87C)
;
_shelx_shelxl_version_number 2014/7
_olex2_submission_special_instructions 'No special instructions were received'

loop_
_space_group_symop_operation_xyz
'x, y, z'
'-x, y+1/2, -z+1/2'
'-x, -y, -z'
'x, -y-1/2, z-1/2'

loop_
_atom_site_label
_atom_site_type_symbol
_atom_site_fract_x
_atom_site_fract_y
_atom_site_fract_z
_atom_site_U_iso_or_equiv
_atom_site_adp_type
_atom_site_occupancy
_atom_site_site_symmetry_order
_atom_site_calc_flag
_atom_site_refinement_flags_posn
_atom_site_refinement_flags_adp
C0AA C 0.47284(11) 0.67767(9) 0.64290(14) 0.0326(5) Uani 1 1 d . .
C3AA C 0.51993(12) 0.68073(9) 0.59413(14) 0.0339(5) Uani 1 1 d . .
C7 C 0.40801(11) 0.66780(9) 0.76388(14) 0.0334(5) Uani 1 1 d . .
C8 C 0.29859(12) 0.67147(10) 0.93937(15) 0.0374(6) Uani 1 1 d . .
C11 C 0.63118(12) 0.67543(9) 0.52918(15) 0.0361(5) Uani 1 1 d . .
C13 C 0.25926(12) 0.65728(10) 0.85336(15) 0.0380(6) Uani 1 1 d . .
C14 C 0.39661(12) 0.68493(10) 0.61756(15) 0.0388(6) Uani 1 1 d . .
H14 H 0.3669 0.6933 0.5606 0.047 Uiso 1 1 calc R .
C16 C 0.41029(12) 0.67633(10) 0.91257(15) 0.0426(6) Uani 1 1 d . .
H16 H 0.4617 0.6821 0.9330 0.051 Uiso 1 1 calc R .
C17 C 0.36539(12) 0.67959(10) 0.67722(15) 0.0390(6) Uani 1 1 d . .
H17 H 0.3140 0.6840 0.6595 0.047 Uiso 1 1 calc R .
C19 C 0.24609(13) 0.67755(10) 0.98110(16) 0.0400(6) Uani 1 1 d . .
C20 C 0.68561(12) 0.66281(10) 0.48983(15) 0.0369(5) Uani 1 1 d . .
C22 C 0.48505(12) 0.66033(9) 0.78815(14) 0.0347(5) Uani 1 1 d . .
H22 H 0.5149 0.6521 0.8452 0.042 Uiso 1 1 calc R .
C23 C 0.64863(12) 0.66579(9) 0.61696(15) 0.0366(6) Uani 1 1 d . .
H23 H 0.6975 0.6572 0.6534 0.044 Uiso 1 1 calc R .
C24 C 0.37145(12) 0.66476(9) 0.82581(15) 0.0339(5) Uani 1 1 d . .
C25 C 0.59854(11) 0.65702(10) 0.74039(14) 0.0351(5) Uani 1 1 d . .
C26 C 0.59381(12) 0.66892(9) 0.64939(14) 0.0338(5) Uani 1 1 d . .
C28 C 0.51711(11) 0.66495(9) 0.72870(14) 0.0329(5) Uani 1 1 d . .
C29 C 0.55805(13) 0.69092(10) 0.47737(16) 0.0427(6) Uani 1 1 d . .
H29 H 0.5465 0.7001 0.4200 0.051 Uiso 1 1 calc R .
C31 C 0.50284(13) 0.69299(10) 0.50864(15) 0.0412(6) Uani 1 1 d . .
H31 H 0.4542 0.7026 0.4726 0.049 Uiso 1 1 calc R .
C36 C 0.37534(13) 0.67957(10) 0.96950(16) 0.0452(6) Uani 1 1 d . .
H36 H 0.4028 0.6871 1.0274 0.054 Uiso 1 1 calc R .
C39 C 0.17656(13) 0.64959(12) 0.83454(16) 0.0506(7) Uani 1 1 d . .
C41 C 0.29471(12) 0.65325(10) 0.79754(15) 0.0406(6) Uani 1 1 d . .
H41 H 0.2678 0.6428 0.7406 0.049 Uiso 1 1 calc R .
C43 C 0.78360(12) 0.62154(10) 0.41829(15) 0.0399(6) Uani 1 1 d . .
C45 C 0.81091(12) 0.64383(10) 0.50152(15) 0.0404(6) Uani 1 1 d . .
C47 C 0.76297(12) 0.66496(10) 0.53688(15) 0.0418(6) Uani 1 1 d . .
H47 H 0.7819 0.6807 0.5919 0.050 Uiso 1 1 calc R .
C52 C 0.70774(13) 0.62288(11) 0.36898(15) 0.0460(6) Uani 1 1 d . .
H52 H 0.6892 0.6104 0.3121 0.055 Uiso 1 1 calc R .
C55 C 0.66011(13) 0.64298(11) 0.40547(15) 0.0440(6) Uani 1 1 d . .
H55 H 0.6090 0.6433 0.3726 0.053 Uiso 1 1 calc R .
C57 C 0.89586(13) 0.63831(12) 0.54247(16) 0.0502(7) Uani 1 1 d . .
C58 C 0.84495(13) 0.59600(10) 0.40113(16) 0.0437(6) Uani 1 1 d . .
C59 C 0.65020(13) 0.70008(11) 0.80530(16) 0.0509(7) Uani 1 1 d . .
H59A H 0.7000 0.6961 0.8072 0.076 Uiso 1 1 calc GR .
H59B H 0.6503 0.6923 0.8612 0.076 Uiso 1 1 calc GR .
H59C H 0.6328 0.7390 0.7884 0.076 Uiso 1 1 calc GR .
C60 C 0.17461(13) 0.66615(11) 0.92004(17) 0.0488(7) Uani 1 1 d . .
C63 C 0.62397(14) 0.59452(11) 0.76743(17) 0.0534(7) Uani 1 1 d . .
H63A H 0.5902 0.5679 0.7270 0.080 Uiso 1 1 calc GR .
H63B H 0.6242 0.5873 0.8235 0.080 Uiso 1 1 calc GR .
H63C H 0.6734 0.5891 0.7688 0.080 Uiso 1 1 calc GR .
C66 C 0.25647(15) 0.69392(11) 1.06344(17) 0.0496(7) Uani 1 1 d . .
H66 H 0.3043 0.7015 1.1038 0.060 Uiso 1 1 calc R .
C68 C 0.91065(14) 0.60461(12) 0.47358(17) 0.0508(7) Uani 1 1 d . .
C71 C 0.15269(16) 0.58617(13) 0.8118(2) 0.0762(10) Uani 1 1 d . .
H71A H 0.1594 0.5756 0.7603 0.114 Uiso 1 1 calc GR .
H71B H 0.1011 0.5819 0.8030 0.114 Uiso 1 1 calc GR .
H71C H 0.1827 0.5613 0.8580 0.114 Uiso 1 1 calc GR .
C72 C 0.19583(16) 0.69894(12) 1.08540(19) 0.0626(8) Uani 1 1 d . .
H72 H 0.2026 0.7098 1.1410 0.075 Uiso 1 1 calc R .
C74 C 0.84591(15) 0.56534(12) 0.33121(19) 0.0581(7) Uani 1 1 d . .
H74 H 0.8022 0.5595 0.2830 0.070 Uiso 1 1 calc R .
C75 C 0.11385(15) 0.67159(14) 0.9429(2) 0.0686(9) Uani 1 1 d . .
H75 H 0.0658 0.6642 0.9029 0.082 Uiso 1 1 calc R .
C76 C 0.12865(14) 0.69023(15) 0.76211(18) 0.0739(9) Uani 1 1 d . .
H76A H 0.1456 0.7296 0.7762 0.111 Uiso 1 1 calc GR .
H76B H 0.0773 0.6874 0.7553 0.111 Uiso 1 1 calc GR .
H76C H 0.1330 0.6792 0.7095 0.111 Uiso 1 1 calc GR .
C77 C 0.97755(15) 0.58304(13) 0.4759(2) 0.0664(8) Uani 1 1 d . .
H77 H 1.0215 0.5889 0.5239 0.080 Uiso 1 1 calc R .
C80 C 0.91298(18) 0.54374(13) 0.3345(2) 0.0716(9) Uani 1 1 d . .
H80 H 0.9144 0.5229 0.2879 0.086 Uiso 1 1 calc R .
C81 C 0.92076(16) 0.60441(16) 0.62699(18) 0.0855(11) Uani 1 1 d . .
H81A H 0.9072 0.6257 0.6677 0.128 Uiso 1 1 calc GR .
H81B H 0.9740 0.5992 0.6494 0.128 Uiso 1 1 calc GR .
H81C H 0.8967 0.5671 0.6168 0.128 Uiso 1 1 calc GR .
C82 C 0.12506(17) 0.68805(14) 1.0257(2) 0.0738(9) Uani 1 1 d . .
H82 H 0.0843 0.6918 1.0412 0.089 Uiso 1 1 calc R .
C85 C 0.93292(16) 0.69809(14) 0.5563(2) 0.0793(10) Uani 1 1 d . .
H85A H 0.9151 0.7191 0.5031 0.119 Uiso 1 1 calc GR .
H85B H 0.9861 0.6935 0.5764 0.119 Uiso 1 1 calc GR .
H85C H 0.9209 0.7192 0.5983 0.119 Uiso 1 1 calc GR .
C86 C 0.97812(18) 0.55234(14) 0.4053(2) 0.0741(9) Uani 1 1 d . .
H86 H 1.0229 0.5375 0.4059 0.089 Uiso 1 1 calc R .
C1AA C 0.39341(12) 0.62571(9) 0.30168(14) 0.0344(5) Uani 1 1 d . .
C4 C 0.54356(11) 0.62451(9) 0.17153(14) 0.0326(5) Uani 1 1 d . .
C5 C 0.46867(12) 0.67610(10) 0.23098(14) 0.0354(5) Uani 1 1 d . .
H5 H 0.4515 0.7114 0.2432 0.042 Uiso 1 1 calc R .
C6 C 0.44517(12) 0.62469(9) 0.25654(14) 0.0334(5) Uani 1 1 d . .
C9 C 0.52254(12) 0.57241(9) 0.19807(14) 0.0331(5) Uani 1 1 d . .
C10 C 0.34990(12) 0.67501(10) 0.29915(14) 0.0376(6) Uani 1 1 d . .
H10 H 0.3529 0.7070 0.2670 0.045 Uiso 1 1 calc R .
C12 C 0.59357(11) 0.61199(9) 0.12813(14) 0.0332(5) Uani 1 1 d . .
C15 C 0.47354(12) 0.57249(10) 0.23840(14) 0.0379(6) Uani 1 1 d . .
H15 H 0.4588 0.5373 0.2541 0.045 Uiso 1 1 calc R .
C18 C 0.30316(12) 0.67750(10) 0.34266(15) 0.0391(6) Uani 1 1 d . .
H18 H 0.2754 0.7109 0.3402 0.047 Uiso 1 1 calc R .
C21 C 0.29768(12) 0.63004(10) 0.39005(14) 0.0369(6) Uani 1 1 d . .
C27 C 0.60495(11) 0.55197(10) 0.13007(14) 0.0339(5) Uani 1 1 d . .
C30 C 0.51613(12) 0.67650(10) 0.18849(14) 0.0365(6) Uani 1 1 d . .
H30 H 0.5298 0.7115 0.1712 0.044 Uiso 1 1 calc R .
C32 C 0.56000(12) 0.52102(9) 0.17377(14) 0.0344(5) Uani 1 1 d . .
C33 C 0.33949(12) 0.58005(10) 0.39328(15) 0.0376(6) Uani 1 1 d . .
C34 C 0.25378(12) 0.61980(10) 0.44234(15) 0.0394(6) Uani 1 1 d . .
C35 C 0.81840(12) 0.54673(11) -0.05809(16) 0.0425(6) Uani 1 1 d . .
C37 C 0.68193(12) 0.56378(10) 0.04916(15) 0.0391(6) Uani 1 1 d . .
C38 C 0.72436(12) 0.53877(10) 0.00094(15) 0.0401(6) Uani 1 1 d . .
C40 C 0.32473(13) 0.53328(10) 0.44777(16) 0.0452(6) Uani 1 1 d . .
C42 C 0.66968(13) 0.62351(11) 0.04833(16) 0.0447(6) Uani 1 1 d . .
H42 H 0.6914 0.6476 0.0202 0.054 Uiso 1 1 calc R .
C44 C 0.64959(12) 0.52817(10) 0.09207(14) 0.0385(6) Uani 1 1 d . .
H44 H 0.6582 0.4883 0.0950 0.046 Uiso 1 1 calc R .
C46 C 0.78264(12) 0.56902(11) -0.00843(16) 0.0439(6) Uani 1 1 d . .
H46 H 0.7977 0.6046 0.0190 0.053 Uiso 1 1 calc R .
C48 C 0.38700(13) 0.57841(10) 0.35036(15) 0.0421(6) Uani 1 1 d . .
H48 H 0.4153 0.5452 0.3538 0.051 Uiso 1 1 calc R .
C49 C 0.79679(13) 0.49341(11) -0.09917(15) 0.0435(6) Uani 1 1 d . .
C50 C 0.26951(13) 0.56396(11) 0.47666(15) 0.0428(6) Uani 1 1 d . .
C51 C 0.62670(13) 0.64798(10) 0.08754(16) 0.0436(6) Uani 1 1 d . .
H51 H 0.6200 0.6880 0.0868 0.052 Uiso 1 1 calc R .
C53 C 0.84305(13) 0.48090(12) -0.14754(16) 0.0490(7) Uani 1 1 d . .
C54 C 0.88216(13) 0.57298(11) -0.07716(18) 0.0511(7) Uani 1 1 d . .
C56 C 0.50177(13) 0.48125(11) 0.10966(16) 0.0483(6) Uani 1 1 d . .
H56A H 0.4708 0.4646 0.1362 0.073 Uiso 1 1 calc GR .
H56B H 0.5266 0.4507 0.0922 0.073 Uiso 1 1 calc GR .
H56C H 0.4714 0.5034 0.0603 0.073 Uiso 1 1 calc GR .
C61 C 0.20459(13) 0.65529(11) 0.46132(17) 0.0480(6) Uani 1 1 d . .
H61 H 0.1945 0.6928 0.4391 0.058 Uiso 1 1 calc R .
C62 C 0.17078(14) 0.63408(13) 0.51368(18) 0.0593(8) Uani 1 1 d . .
H62 H 0.1375 0.6574 0.5267 0.071 Uiso 1 1 calc R .
C64 C 0.23481(14) 0.54314(12) 0.52845(17) 0.0553(7) Uani 1 1 d . .
H64 H 0.2444 0.5056 0.5505 0.066 Uiso 1 1 calc R .
C65 C 0.60954(14) 0.48624(10) 0.25221(16) 0.0513(7) Uani 1 1 d . .
H65A H 0.6443 0.5119 0.2933 0.077 Uiso 1 1 calc GR .
H65B H 0.6365 0.4573 0.2349 0.077 Uiso 1 1 calc GR .
H65C H 0.5790 0.4676 0.2778 0.077 Uiso 1 1 calc GR .
C67 C 0.89253(14) 0.52658(13) -0.13541(16) 0.0526(7) Uani 1 1 d . .
C69 C 0.73938(14) 0.46267(11) -0.08971(17) 0.0512(7) Uani 1 1 d . .
H69 H 0.7249 0.4268 -0.1165 0.061 Uiso 1 1 calc R .
C70 C 0.18604(15) 0.57839(14) 0.54696(18) 0.0613(8) Uani 1 1 d . .
H70 H 0.1630 0.5647 0.5823 0.074 Uiso 1 1 calc R .
C73 C 0.70368(13) 0.48535(11) -0.04049(16) 0.0480(6) Uani 1 1 d . .
H73 H 0.6648 0.4645 -0.0347 0.058 Uiso 1 1 calc R .
C78 C 0.84307(16) 0.43421(14) -0.19851(18) 0.0650(8) Uani 1 1 d . .
H78 H 0.8098 0.4036 -0.2063 0.078 Uiso 1 1 calc R .
C79 C 0.95190(15) 0.58041(15) 0.0048(2) 0.0800(10) Uani 1 1 d . .
H79A H 0.9426 0.6090 0.0409 0.120 Uiso 1 1 calc GR .
H79B H 0.9927 0.5930 -0.0097 0.120 Uiso 1 1 calc GR .
H79C H 0.9643 0.5440 0.0347 0.120 Uiso 1 1 calc GR .
C83 C 0.39644(15) 0.51636(13) 0.52418(19) 0.0698(9) Uani 1 1 d . .
H83A H 0.4317 0.5000 0.5033 0.105 Uiso 1 1 calc GR .
H83B H 0.3848 0.4882 0.5591 0.105 Uiso 1 1 calc GR .
H83C H 0.4177 0.5503 0.5579 0.105 Uiso 1 1 calc GR .
C84 C 0.28902(17) 0.47965(11) 0.39334(19) 0.0680(8) Uani 1 1 d . .
H84A H 0.2460 0.4913 0.3441 0.102 Uiso 1 1 calc GR .
H84B H 0.2741 0.4527 0.4271 0.102 Uiso 1 1 calc GR .
H84C H 0.3246 0.4614 0.3747 0.102 Uiso 1 1 calc GR .
C87 C 0.85946(17) 0.63113(13) -0.1247(2) 0.0850(11) Uani 1 1 d . .
H87A H 0.8165 0.6255 -0.1770 0.128 Uiso 1 1 calc GR .
H87B H 0.9000 0.6458 -0.1379 0.128 Uiso 1 1 calc GR .
H87C H 0.8477 0.6585 -0.0889 0.128 Uiso 1 1 calc GR .
C88 C 0.94233(16) 0.52585(15) -0.1757(2) 0.0713(9) Uani 1 1 d . .
H88 H 0.9755 0.5565 -0.1686 0.086 Uiso 1 1 calc R .
C89 C 0.94196(19) 0.47894(19) -0.2265(2) 0.0845(11) Uani 1 1 d . .
H89 H 0.9754 0.4780 -0.2536 0.101 Uiso 1 1 calc R .
C90 C 0.89329(19) 0.43377(17) -0.2378(2) 0.0808(10) Uani 1 1 d . .
H90 H 0.8941 0.4025 -0.2723 0.097 Uiso 1 1 calc R .
C2AA C 0.8455(5) 0.6942(3) 0.1886(6) 0.215(4) Uani 1 1 d D U
H2AA H 0.8144 0.6626 0.1937 0.258 Uiso 1 1 calc R .
H2AB H 0.8220 0.7118 0.1321 0.258 Uiso 1 1 calc R .
C4AA C 0.9172(8) 0.6749(4) 0.2029(6) 0.232(5) Uani 1 1 d D U
H4AA H 0.9183 0.6327 0.2044 0.278 Uiso 1 1 calc R .
H4AB H 0.9308 0.6875 0.1560 0.278 Uiso 1 1 calc R .
C1 C 0.9343(5) 0.7405(3) 0.2999(4) 0.176(3) Uani 1 1 d D U
H1A H 0.9527 0.7768 0.2863 0.211 Uiso 1 1 calc R .
H1B H 0.9469 0.7395 0.3614 0.211 Uiso 1 1 calc R .
O2 O 0.8587(5) 0.7381(3) 0.2577(5) 0.277(3) Uani 1 1 d D U
C3 C 0.9673(4) 0.6959(4) 0.2778(8) 0.231(4) Uani 1 1 d D U
H3A H 0.9811 0.6661 0.3218 0.277 Uiso 1 1 calc R .
H3B H 1.0120 0.7090 0.2707 0.277 Uiso 1 1 calc R .

loop_
_atom_site_aniso_label
_atom_site_aniso_U_11
_atom_site_aniso_U_22
_atom_site_aniso_U_33
_atom_site_aniso_U_23
_atom_site_aniso_U_13
_atom_site_aniso_U_12
C0AA 0.0316(12) 0.0296(12) 0.0367(14) -0.0021(10) 0.0133(10) 0.0006(10)
C3AA 0.0317(12) 0.0315(13) 0.0370(14) -0.0008(10) 0.0116(10) 0.0032(10)
C7 0.0318(12) 0.0295(12) 0.0389(14) -0.0032(10) 0.0137(10) -0.0014(10)
C8 0.0361(13) 0.0372(14) 0.0391(14) -0.0030(11) 0.0148(11) -0.0027(10)
C11 0.0342(13) 0.0377(14) 0.0377(14) -0.0003(11) 0.0155(11) 0.0006(10)
C13 0.0318(12) 0.0409(14) 0.0411(15) -0.0032(11) 0.0138(11) -0.0042(10)
C14 0.0311(12) 0.0454(15) 0.0359(14) -0.0001(11) 0.0085(11) -0.0002(11)
C16 0.0298(12) 0.0539(16) 0.0435(15) -0.0060(12) 0.0136(11) -0.0024(11)
C17 0.0300(12) 0.0426(14) 0.0447(15) -0.0016(11) 0.0147(11) -0.0030(10)
C19 0.0401(14) 0.0392(14) 0.0433(15) -0.0011(11) 0.0191(12) -0.0025(11)
C20 0.0384(13) 0.0378(14) 0.0371(14) 0.0023(11) 0.0174(11) 0.0015(10)
C22 0.0360(13) 0.0341(13) 0.0335(13) -0.0004(10) 0.0131(10) -0.0002(10)
C23 0.0285(12) 0.0400(14) 0.0379(14) -0.0007(11) 0.0091(10) 0.0033(10)
C24 0.0330(12) 0.0311(13) 0.0412(14) -0.0040(10) 0.0182(11) 0.0005(10)
C25 0.0307(12) 0.0385(13) 0.0361(13) 0.0010(11) 0.0130(10) 0.0054(10)
C26 0.0326(12) 0.0308(13) 0.0398(14) -0.0012(10) 0.0161(11) 0.0001(10)
C28 0.0322(12) 0.0292(12) 0.0385(14) -0.0008(10) 0.0149(11) 0.0000(10)
C29 0.0401(14) 0.0543(16) 0.0353(14) 0.0029(12) 0.0163(11) 0.0080(12)
C31 0.0334(12) 0.0502(16) 0.0359(14) 0.0009(11) 0.0090(11) 0.0082(11)
C36 0.0366(13) 0.0589(17) 0.0379(15) -0.0042(12) 0.0120(11) -0.0038(12)
C39 0.0386(14) 0.0709(19) 0.0444(16) -0.0104(14) 0.0187(12) -0.0124(13)
C41 0.0382(13) 0.0461(15) 0.0371(14) -0.0105(11) 0.0141(11) -0.0079(11)
C43 0.0390(13) 0.0442(14) 0.0408(15) -0.0025(12) 0.0202(11) -0.0034(11)
C45 0.0346(13) 0.0481(15) 0.0403(15) -0.0025(12) 0.0166(11) -0.0020(11)
C47 0.0378(13) 0.0521(16) 0.0379(14) -0.0062(12) 0.0174(11) -0.0030(11)
C52 0.0425(14) 0.0594(17) 0.0371(14) -0.0078(12) 0.0167(12) -0.0032(12)
C55 0.0340(13) 0.0574(16) 0.0378(15) -0.0024(12) 0.0109(11) 0.0023(11)
C57 0.0356(14) 0.0729(19) 0.0439(16) -0.0053(14) 0.0173(12) -0.0017(13)
C58 0.0436(14) 0.0454(15) 0.0515(16) -0.0011(12) 0.0289(13) -0.0020(12)
C59 0.0405(14) 0.0657(18) 0.0427(15) -0.0064(13) 0.0119(12) -0.0026(13)
C60 0.0435(15) 0.0579(17) 0.0519(17) -0.0054(13) 0.0261(13) -0.0103(12)
C63 0.0525(16) 0.0532(17) 0.0616(18) 0.0175(14) 0.0298(14) 0.0179(13)
C66 0.0500(15) 0.0556(17) 0.0447(16) -0.0032(13) 0.0200(13) -0.0049(13)
C68 0.0427(15) 0.0614(18) 0.0567(18) 0.0015(14) 0.0286(14) -0.0005(13)
C71 0.0650(19) 0.089(2) 0.085(2) -0.0374(19) 0.0405(17) -0.0408(17)
C72 0.066(2) 0.076(2) 0.0576(19) -0.0124(16) 0.0375(17) -0.0094(16)
C74 0.0585(17) 0.0642(19) 0.0650(19) -0.0160(15) 0.0386(15) -0.0119(14)
C75 0.0424(16) 0.104(3) 0.068(2) -0.0147(18) 0.0306(15) -0.0154(16)
C76 0.0406(16) 0.127(3) 0.0517(19) 0.0018(18) 0.0155(14) 0.0062(17)
C77 0.0439(16) 0.091(2) 0.072(2) -0.0002(18) 0.0308(15) 0.0064(15)
C80 0.075(2) 0.067(2) 0.094(3) -0.0239(18) 0.056(2) -0.0092(17)
C81 0.0545(18) 0.149(3) 0.0514(19) 0.017(2) 0.0189(15) 0.029(2)
C82 0.061(2) 0.103(3) 0.078(2) -0.0130(19) 0.0487(18) -0.0060(18)
C85 0.0513(18) 0.099(3) 0.091(2) -0.040(2) 0.0304(17) -0.0260(17)
C86 0.061(2) 0.081(2) 0.100(3) -0.001(2) 0.052(2) 0.0138(17)
C1AA 0.0395(13) 0.0333(13) 0.0338(13) -0.0026(10) 0.0179(11) 0.0002(10)
C4 0.0344(12) 0.0320(13) 0.0316(13) 0.0019(10) 0.0130(10) 0.0017(10)
C5 0.0391(13) 0.0301(13) 0.0376(14) 0.0021(10) 0.0157(11) 0.0039(10)
C6 0.0367(12) 0.0337(13) 0.0315(13) 0.0003(10) 0.0150(10) -0.0004(10)
C9 0.0366(12) 0.0317(13) 0.0341(13) 0.0001(10) 0.0171(10) 0.0014(10)
C10 0.0447(13) 0.0329(13) 0.0379(14) 0.0021(10) 0.0189(11) 0.0027(11)
C12 0.0328(12) 0.0345(13) 0.0337(13) 0.0013(10) 0.0146(10) 0.0000(10)
C15 0.0473(14) 0.0280(13) 0.0448(15) -0.0005(11) 0.0251(12) -0.0036(10)
C18 0.0416(13) 0.0337(13) 0.0449(15) -0.0007(11) 0.0198(12) 0.0070(11)
C21 0.0366(13) 0.0397(14) 0.0364(14) -0.0033(11) 0.0163(11) 0.0014(11)
C27 0.0348(12) 0.0362(13) 0.0326(13) 0.0026(10) 0.0151(10) 0.0012(10)
C30 0.0402(13) 0.0291(13) 0.0405(14) 0.0056(10) 0.0162(11) -0.0004(10)
C32 0.0427(13) 0.0289(12) 0.0375(13) 0.0006(10) 0.0220(11) -0.0022(10)
C33 0.0430(13) 0.0349(13) 0.0403(14) 0.0001(11) 0.0222(11) 0.0031(11)
C34 0.0354(13) 0.0457(15) 0.0385(14) -0.0053(12) 0.0159(11) -0.0003(11)
C35 0.0368(13) 0.0508(16) 0.0441(15) 0.0074(12) 0.0204(12) 0.0023(12)
C37 0.0343(12) 0.0459(15) 0.0412(14) 0.0014(11) 0.0191(11) -0.0005(11)
C38 0.0398(13) 0.0453(15) 0.0411(14) 0.0046(11) 0.0224(11) 0.0017(11)
C40 0.0548(15) 0.0434(15) 0.0496(16) 0.0078(12) 0.0337(13) 0.0071(12)
C42 0.0495(15) 0.0433(15) 0.0528(16) 0.0074(12) 0.0324(13) -0.0008(12)
C44 0.0418(13) 0.0370(14) 0.0424(14) -0.0002(11) 0.0224(11) -0.0002(11)
C46 0.0410(14) 0.0453(15) 0.0498(16) -0.0019(12) 0.0226(12) -0.0026(11)
C48 0.0519(15) 0.0330(14) 0.0497(16) 0.0032(11) 0.0289(13) 0.0081(11)
C49 0.0415(14) 0.0512(16) 0.0436(15) 0.0043(12) 0.0228(12) 0.0060(12)
C50 0.0412(14) 0.0478(16) 0.0448(15) 0.0007(12) 0.0225(12) -0.0009(12)
C51 0.0483(15) 0.0347(14) 0.0551(16) 0.0060(12) 0.0282(13) 0.0004(11)
C53 0.0445(15) 0.0661(19) 0.0412(15) 0.0063(14) 0.0219(12) 0.0094(14)
C54 0.0415(14) 0.0591(18) 0.0628(18) 0.0073(14) 0.0314(14) 0.0009(13)
C56 0.0570(15) 0.0466(15) 0.0550(16) -0.0109(13) 0.0366(13) -0.0106(13)
C61 0.0424(14) 0.0513(16) 0.0562(17) -0.0035(13) 0.0255(13) 0.0026(12)
C62 0.0482(16) 0.074(2) 0.068(2) -0.0065(16) 0.0353(15) 0.0057(15)
C64 0.0533(16) 0.0614(18) 0.0629(19) 0.0089(14) 0.0354(15) 0.0020(14)
C65 0.0684(17) 0.0392(15) 0.0530(17) 0.0076(13) 0.0310(14) 0.0067(13)
C67 0.0416(14) 0.076(2) 0.0455(16) 0.0132(14) 0.0227(13) 0.0108(14)
C69 0.0539(16) 0.0459(16) 0.0628(18) -0.0053(13) 0.0325(14) -0.0025(13)
C70 0.0524(17) 0.080(2) 0.066(2) 0.0088(17) 0.0385(15) 0.0021(15)
C73 0.0471(14) 0.0496(16) 0.0574(17) 0.0013(13) 0.0312(13) -0.0035(13)
C78 0.0654(19) 0.080(2) 0.0566(19) -0.0076(16) 0.0317(16) 0.0100(16)
C79 0.0487(18) 0.105(3) 0.089(2) -0.016(2) 0.0298(17) -0.0094(17)
C83 0.0667(19) 0.088(2) 0.069(2) 0.0332(17) 0.0411(16) 0.0293(17)
C84 0.102(2) 0.0406(17) 0.082(2) 0.0032(15) 0.0581(19) 0.0024(16)
C87 0.080(2) 0.074(2) 0.128(3) 0.034(2) 0.070(2) 0.0110(18)
C88 0.0626(19) 0.092(2) 0.077(2) 0.011(2) 0.0464(18) 0.0063(17)
C89 0.075(2) 0.129(3) 0.071(2) 0.007(2) 0.052(2) 0.019(2)
C90 0.082(2) 0.110(3) 0.063(2) -0.012(2) 0.0415(19) 0.023(2)
C2AA 0.229(8) 0.122(6) 0.173(7) 0.021(5) -0.054(6) -0.064(5)
C4AA 0.421(15) 0.134(6) 0.178(8) -0.007(6) 0.157(9) -0.019(9)
C1 0.156(6) 0.176(6) 0.162(5) -0.050(5) 0.026(5) -0.002(5)
O2 0.258(6) 0.292(7) 0.261(6) -0.079(6) 0.080(5) 0.023(6)
C3 0.179(7) 0.144(7) 0.377(13) 0.068(7) 0.117(8) 0.039(6)

loop_
_atom_type_symbol
_atom_type_description
_atom_type_scat_dispersion_real
_atom_type_scat_dispersion_imag
_atom_type_scat_source
C C 0.0033 0.0016 'International Tables Vol C Tables 4.2.6.8 and 6.1.1.4'
H H 0.0000 0.0000 'International Tables Vol C Tables 4.2.6.8 and 6.1.1.4'
O O 0.0106 0.0060 'International Tables Vol C Tables 4.2.6.8 and 6.1.1.4'

loop_
_geom_angle_atom_site_label_1
_geom_angle_atom_site_label_2
_geom_angle_atom_site_label_3
_geom_angle
C14 C0AA C3AA 130.9(2)
C14 C0AA C28 119.9(2)
C28 C0AA C3AA 109.20(19)
C26 C3AA C0AA 108.71(19)
C31 C3AA C0AA 131.0(2)
C31 C3AA C26 120.3(2)
C17 C7 C22 117.4(2)
C17 C7 C24 119.87(19)
C22 C7 C24 122.7(2)
C13 C8 C19 108.9(2)
C36 C8 C13 119.3(2)
C36 C8 C19 131.7(2)
C23 C11 C20 121.5(2)
C29 C11 C20 120.0(2)
C29 C11 C23 118.2(2)
C8 C13 C39 110.6(2)
C41 C13 C8 121.0(2)
C41 C13 C39 128.4(2)
C0AA C14 H14 120.4
C17 C14 C0AA 119.3(2)
C17 C14 H14 120.4
C24 C16 H16 118.9
C36 C16 H16 118.9
C36 C16 C24 122.3(2)
C7 C17 H17 118.8
C14 C17 C7 122.4(2)
C14 C17 H17 118.8
C60 C19 C8 107.9(2)
C66 C19 C8 131.3(2)
C66 C19 C60 120.7(2)
C47 C20 C11 122.3(2)
C55 C20 C11 119.5(2)
C55 C20 C47 118.0(2)
C7 C22 H22 119.6
C28 C22 C7 120.8(2)
C28 C22 H22 119.6
C11 C23 H23 119.8
C26 C23 C11 120.4(2)
C26 C23 H23 119.8
C16 C24 C7 121.7(2)
C16 C24 C41 117.7(2)
C41 C24 C7 120.5(2)
C26 C25 C63 110.76(19)
C28 C25 C26 101.20(17)
C28 C25 C59 111.95(19)
C28 C25 C63 110.41(19)
C59 C25 C26 111.82(19)
C59 C25 C63 110.4(2)
C3AA C26 C25 110.51(18)
C23 C26 C3AA 119.7(2)
C23 C26 C25 129.6(2)
C0AA C28 C25 110.35(19)
C22 C28 C0AA 120.1(2)
C22 C28 C25 129.5(2)
C11 C29 H29 119.1
C31 C29 C11 121.8(2)
C31 C29 H29 119.1
C3AA C31 H31 120.3
C29 C31 C3AA 119.4(2)
C29 C31 H31 120.3
C8 C36 H36 120.4
C16 C36 C8 119.2(2)
C16 C36 H36 120.4
C13 C39 C71 110.8(2)
C13 C39 C76 111.1(2)
C60 C39 C13 100.84(19)
C60 C39 C71 111.2(2)
C60 C39 C76 112.1(2)
C71 C39 C76 110.4(2)
C13 C41 C24 120.3(2)
C13 C41 H41 119.8
C24 C41 H41 119.8
C45 C43 C58 109.2(2)
C52 C43 C45 119.9(2)
C52 C43 C58 130.7(2)
C43 C45 C57 110.3(2)
C47 C45 C43 120.8(2)
C47 C45 C57 128.9(2)
C20 C47 H47 120.0
C45 C47 C20 119.9(2)
C45 C47 H47 120.0
C43 C52 H52 120.6
C55 C52 C43 118.8(2)
C55 C52 H52 120.6
C20 C55 H55 118.8
C52 C55 C20 122.4(2)
C52 C55 H55 118.8
C45 C57 C81 111.0(2)
C45 C57 C85 110.9(2)
C68 C57 C45 100.9(2)
C68 C57 C81 111.7(2)
C68 C57 C85 111.1(2)
C85 C57 C81 110.9(2)
C68 C58 C43 108.0(2)
C74 C58 C43 131.3(2)
C74 C58 C68 120.7(2)
C25 C59 H59A 109.5
C25 C59 H59B 109.5
C25 C59 H59C 109.5
H59A C59 H59B 109.5
H59A C59 H59C 109.5
H59B C59 H59C 109.5
C19 C60 C39 111.5(2)
C75 C60 C19 119.3(2)
C75 C60 C39 129.2(2)
C25 C63 H63A 109.5
C25 C63 H63B 109.5
C25 C63 H63C 109.5
H63A C63 H63B 109.5
H63A C63 H63C 109.5
H63B C63 H63C 109.5
C19 C66 H66 120.3
C72 C66 C19 119.5(2)
C72 C66 H66 120.3
C58 C68 C57 111.3(2)
C77 C68 C57 128.3(2)
C77 C68 C58 120.3(3)
C39 C71 H71A 109.5
C39 C71 H71B 109.5
C39 C71 H71C 109.5
H71A C71 H71B 109.5
H71A C71 H71C 109.5
H71B C71 H71C 109.5
C66 C72 H72 119.8
C66 C72 C82 120.4(3)
C82 C72 H72 119.8
C58 C74 H74 120.7
C80 C74 C58 118.5(3)
C80 C74 H74 120.7
C60 C75 H75 120.3
C82 C75 C60 119.4(3)
C82 C75 H75 120.3
C39 C76 H76A 109.5
C39 C76 H76B 109.5
C39 C76 H76C 109.5
H76A C76 H76B 109.5
H76A C76 H76C 109.5
H76B C76 H76C 109.5
C68 C77 H77 120.6
C68 C77 C86 118.7(3)
C86 C77 H77 120.6
C74 C80 H80 119.4
C74 C80 C86 121.3(3)
C86 C80 H80 119.4
C57 C81 H81A 109.5
C57 C81 H81B 109.5
C57 C81 H81C 109.5
H81A C81 H81B 109.5
H81A C81 H81C 109.5
H81B C81 H81C 109.5
C72 C82 C75 120.7(3)
C72 C82 H82 119.6
C75 C82 H82 119.6
C57 C85 H85A 109.5
C57 C85 H85B 109.5
C57 C85 H85C 109.5
H85A C85 H85B 109.5
H85A C85 H85C 109.5
H85B C85 H85C 109.5
C77 C86 H86 119.7
C80 C86 C77 120.5(3)
C80 C86 H86 119.7
C10 C1AA C6 121.2(2)
C48 C1AA C6 121.65(19)
C48 C1AA C10 117.1(2)
C9 C4 C12 109.15(18)
C30 C4 C9 119.4(2)
C30 C4 C12 131.4(2)
C6 C5 H5 118.8
C30 C5 H5 118.8
C30 C5 C6 122.4(2)
C5 C6 C1AA 121.1(2)
C5 C6 C15 117.0(2)
C15 C6 C1AA 121.9(2)
C4 C9 C32 110.43(19)
C15 C9 C4 120.39(19)
C15 C9 C32 129.17(19)
C1AA C10 H10 118.9
C18 C10 C1AA 122.2(2)
C18 C10 H10 118.9
C27 C12 C4 108.32(19)
C51 C12 C4 131.4(2)
C51 C12 C27 120.2(2)
C6 C15 H15 119.4
C9 C15 C6 121.2(2)
C9 C15 H15 119.4
C10 C18 H18 120.2
C10 C18 C21 119.5(2)
C21 C18 H18 120.2
C18 C21 C33 119.9(2)
C18 C21 C34 132.1(2)
C33 C21 C34 108.1(2)
C12 C27 C32 110.99(19)
C44 C27 C12 120.3(2)
C44 C27 C32 128.6(2)
C4 C30 H30 120.2
C5 C30 C4 119.6(2)
C5 C30 H30 120.2
C9 C32 C56 110.81(18)
C9 C32 C65 112.21(19)
C27 C32 C9 101.07(17)
C27 C32 C56 110.02(18)
C27 C32 C65 112.28(18)
C65 C32 C56 110.16(19)
C21 C33 C40 111.3(2)
C48 C33 C21 120.0(2)
C48 C33 C40 128.6(2)
C50 C34 C21 108.3(2)
C61 C34 C21 131.3(2)
C61 C34 C50 120.4(2)
C46 C35 C49 120.4(2)
C46 C35 C54 128.7(2)
C49 C35 C54 110.9(2)
C42 C37 C38 120.4(2)
C42 C37 C44 118.3(2)
C44 C37 C38 121.1(2)
C46 C38 C37 121.4(2)
C46 C38 C73 118.2(2)
C73 C38 C37 120.3(2)
C33 C40 C50 100.96(19)
C33 C40 C83 111.5(2)
C33 C40 C84 110.8(2)
C50 C40 C83 111.8(2)
C50 C40 C84 110.9(2)
C84 C40 C83 110.6(2)
C37 C42 H42 118.9
C51 C42 C37 122.2(2)
C51 C42 H42 118.9
C27 C44 C37 120.1(2)
C27 C44 H44 120.0
C37 C44 H44 120.0
C35 C46 C38 120.6(2)
C35 C46 H46 119.7
C38 C46 H46 119.7
C1AA C48 H48 119.4
C33 C48 C1AA 121.3(2)
C33 C48 H48 119.4
C35 C49 C53 108.7(2)
C69 C49 C35 119.6(2)
C69 C49 C53 131.7(2)
C34 C50 C40 111.3(2)
C64 C50 C34 120.1(2)
C64 C50 C40 128.6(2)
C12 C51 H51 120.6
C42 C51 C12 118.8(2)
C42 C51 H51 120.6
C67 C53 C49 108.1(2)
C78 C53 C49 130.9(3)
C78 C53 C67 121.0(2)
C35 C54 C79 111.2(2)
C35 C54 C87 111.4(2)
C67 C54 C35 100.5(2)
C67 C54 C79 111.9(2)
C67 C54 C87 111.0(2)
C79 C54 C87 110.5(2)
C32 C56 H56A 109.5
C32 C56 H56B 109.5
C32 C56 H56C 109.5
H56A C56 H56B 109.5
H56A C56 H56C 109.5
H56B C56 H56C 109.5
C34 C61 H61 120.6
C62 C61 C34 118.9(3)
C62 C61 H61 120.6
C61 C62 H62 119.7
C61 C62 C70 120.5(2)
C70 C62 H62 119.7
C50 C64 H64 120.3
C70 C64 C50 119.3(3)
C70 C64 H64 120.3
C32 C65 H65A 109.5
C32 C65 H65B 109.5
C32 C65 H65C 109.5
H65A C65 H65B 109.5
H65A C65 H65C 109.5
H65B C65 H65C 109.5
C53 C67 C54 111.7(2)
C88 C67 C53 119.8(3)
C88 C67 C54 128.5(3)
C49 C69 H69 120.2
C73 C69 C49 119.7(2)
C73 C69 H69 120.2
C62 C70 H70 119.6
C64 C70 C62 120.8(3)
C64 C70 H70 119.6
C38 C73 H73 119.2
C69 C73 C38 121.5(2)
C69 C73 H73 119.2
C53 C78 H78 120.7
C53 C78 C90 118.7(3)
C90 C78 H78 120.7
C54 C79 H79A 109.5
C54 C79 H79B 109.5
C54 C79 H79C 109.5
H79A C79 H79B 109.5
H79A C79 H79C 109.5
H79B C79 H79C 109.5
C40 C83 H83A 109.5
C40 C83 H83B 109.5
C40 C83 H83C 109.5
H83A C83 H83B 109.5
H83A C83 H83C 109.5
H83B C83 H83C 109.5
C40 C84 H84A 109.5
C40 C84 H84B 109.5
C40 C84 H84C 109.5
H84A C84 H84B 109.5
H84A C84 H84C 109.5
H84B C84 H84C 109.5
C54 C87 H87A 109.5
C54 C87 H87B 109.5
C54 C87 H87C 109.5
H87A C87 H87B 109.5
H87A C87 H87C 109.5
H87B C87 H87C 109.5
C67 C88 H88 120.6
C89 C88 C67 118.8(3)
C89 C88 H88 120.6
C88 C89 H89 119.4
C90 C89 C88 121.2(3)
C90 C89 H89 119.4
C78 C90 H90 119.7
C89 C90 C78 120.6(3)
C89 C90 H90 119.7
H2AA C2AA H2AB 109.1
C4AA C2AA H2AA 111.2
C4AA C2AA H2AB 111.2
C4AA C2AA O2 103.0(6)
O2 C2AA H2AA 111.2
O2 C2AA H2AB 111.2
C2AA C4AA H4AA 109.5
C2AA C4AA H4AB 109.5
H4AA C4AA H4AB 108.1
C3 C4AA C2AA 110.8(8)
C3 C4AA H4AA 109.5
C3 C4AA H4AB 109.5
H1A C1 H1B 108.0
O2 C1 H1A 109.4
O2 C1 H1B 109.4
C3 C1 H1A 109.4
C3 C1 H1B 109.4
C3 C1 O2 111.0(7)
C1 O2 C2AA 105.1(6)
C4AA C3 H3A 110.4
C4AA C3 H3B 110.4
C1 C3 C4AA 106.8(8)
C1 C3 H3A 110.4
C1 C3 H3B 110.4
H3A C3 H3B 108.6

loop_
_geom_bond_atom_site_label_1
_geom_bond_atom_site_label_2
_geom_bond_distance
C0AA C3AA 1.451(3)
C0AA C14 1.382(3)
C0AA C28 1.399(3)
C3AA C26 1.401(3)
C3AA C31 1.379(3)
C7 C17 1.400(3)
C7 C22 1.400(3)
C7 C24 1.477(3)
C8 C13 1.392(3)
C8 C19 1.454(3)
C8 C36 1.388(3)
C11 C20 1.480(3)
C11 C23 1.404(3)
C11 C29 1.394(3)
C13 C39 1.522(3)
C13 C41 1.370(3)
C14 H14 0.9300
C14 C17 1.369(3)
C16 H16 0.9300
C16 C24 1.389(3)
C16 C36 1.378(3)
C17 H17 0.9300
C19 C60 1.395(3)
C19 C66 1.378(3)
C20 C47 1.401(3)
C20 C55 1.391(3)
C22 H22 0.9300
C22 C28 1.376(3)
C23 H23 0.9300
C23 C26 1.376(3)
C24 C41 1.402(3)
C25 C26 1.529(3)
C25 C28 1.527(3)
C25 C59 1.528(3)
C25 C63 1.531(3)
C29 H29 0.9300
C29 C31 1.368(3)
C31 H31 0.9300
C36 H36 0.9300
C39 C60 1.508(3)
C39 C71 1.533(4)
C39 C76 1.533(4)
C41 H41 0.9300
C43 C45 1.393(3)
C43 C52 1.383(3)
C43 C58 1.455(3)
C45 C47 1.376(3)
C45 C57 1.526(3)
C47 H47 0.9300
C52 H52 0.9300
C52 C55 1.376(3)
C55 H55 0.9300
C57 C68 1.516(3)
C57 C81 1.531(4)
C57 C85 1.527(4)
C58 C68 1.397(3)
C58 C74 1.382(3)
C59 H59A 0.9600
C59 H59B 0.9600
C59 H59C 0.9600
C60 C75 1.383(3)
C63 H63A 0.9600
C63 H63B 0.9600
C63 H63C 0.9600
C66 H66 0.9300
C66 C72 1.370(3)
C68 C77 1.377(3)
C71 H71A 0.9600
C71 H71B 0.9600
C71 H71C 0.9600
C72 H72 0.9300
C72 C82 1.376(4)
C74 H74 0.9300
C74 C80 1.375(4)
C75 H75 0.9300
C75 C82 1.382(4)
C76 H76A 0.9600
C76 H76B 0.9600
C76 H76C 0.9600
C77 H77 0.9300
C77 C86 1.390(4)
C80 H80 0.9300
C80 C86 1.376(4)
C81 H81A 0.9600
C81 H81B 0.9600
C81 H81C 0.9600
C82 H82 0.9300
C85 H85A 0.9600
C85 H85B 0.9600
C85 H85C 0.9600
C86 H86 0.9300
C1AA C6 1.480(3)
C1AA C10 1.405(3)
C1AA C48 1.398(3)
C4 C9 1.395(3)
C4 C12 1.455(3)
C4 C30 1.383(3)
C5 H5 0.9300
C5 C6 1.395(3)
C5 C30 1.371(3)
C6 C15 1.404(3)
C9 C15 1.369(3)
C9 C32 1.525(3)
C10 H10 0.9300
C10 C18 1.373(3)
C12 C27 1.396(3)
C12 C51 1.383(3)
C15 H15 0.9300
C18 H18 0.9300
C18 C21 1.382(3)
C21 C33 1.396(3)
C21 C34 1.466(3)
C27 C32 1.522(3)
C27 C44 1.377(3)
C30 H30 0.9300
C32 C56 1.528(3)
C32 C65 1.527(3)
C33 C40 1.514(3)
C33 C48 1.378(3)
C34 C50 1.393(3)
C34 C61 1.386(3)
C35 C46 1.379(3)
C35 C49 1.391(3)
C35 C54 1.521(3)
C37 C38 1.482(3)
C37 C42 1.393(3)
C37 C44 1.394(3)
C38 C46 1.389(3)
C38 C73 1.394(3)
C40 C50 1.514(3)
C40 C83 1.536(4)
C40 C84 1.534(4)
C42 H42 0.9300
C42 C51 1.372(3)
C44 H44 0.9300
C46 H46 0.9300
C48 H48 0.9300
C49 C53 1.459(3)
C49 C69 1.381(3)
C50 C64 1.381(3)
C51 H51 0.9300
C53 C67 1.384(4)
C53 C78 1.376(4)
C54 C67 1.517(4)
C54 C79 1.524(4)
C54 C87 1.534(4)
C56 H56A 0.9600
C56 H56B 0.9600
C56 H56C 0.9600
C61 H61 0.9300
C61 C62 1.380(3)
C62 H62 0.9300
C62 C70 1.384(4)
C64 H64 0.9300
C64 C70 1.372(4)
C65 H65A 0.9600
C65 H65B 0.9600
C65 H65C 0.9600
C67 C88 1.382(4)
C69 H69 0.9300
C69 C73 1.376(3)
C70 H70 0.9300
C73 H73 0.9300
C78 H78 0.9300
C78 C90 1.377(4)
C79 H79A 0.9600
C79 H79B 0.9600
C79 H79C 0.9600
C83 H83A 0.9600
C83 H83B 0.9600
C83 H83C 0.9600
C84 H84A 0.9600
C84 H84B 0.9600
C84 H84C 0.9600
C87 H87A 0.9600
C87 H87B 0.9600
C87 H87C 0.9600
C88 H88 0.9300
C88 C89 1.377(4)
C89 H89 0.9300
C89 C90 1.367(5)
C90 H90 0.9300
C2AA H2AA 0.9700
C2AA H2AB 0.9700
C2AA C4AA 1.391(9)
C2AA O2 1.488(8)
C4AA H4AA 0.9700
C4AA H4AB 0.9700
C4AA C3 1.351(10)
C1 H1A 0.9700
C1 H1B 0.9700
C1 O2 1.361(7)
C1 C3 1.336(8)
C3 H3A 0.9700
C3 H3B 0.9700

loop_
_geom_torsion_atom_site_label_1
_geom_torsion_atom_site_label_2
_geom_torsion_atom_site_label_3
_geom_torsion_atom_site_label_4
_geom_torsion
C0AA C3AA C26 C23 176.10(19)
C0AA C3AA C26 C25 0.1(2)
C0AA C3AA C31 C29 -177.5(2)
C0AA C14 C17 C7 0.9(3)
C3AA C0AA C14 C17 179.9(2)
C3AA C0AA C28 C22 179.39(19)
C3AA C0AA C28 C25 -1.7(2)
C7 C22 C28 C0AA 0.5(3)
C7 C22 C28 C25 -178.3(2)
C7 C24 C41 C13 -172.2(2)
C8 C13 C39 C60 4.3(3)
C8 C13 C39 C71 -113.5(2)
C8 C13 C39 C76 123.3(2)
C8 C13 C41 C24 -1.5(4)
C8 C19 C60 C39 2.1(3)
C8 C19 C60 C75 -177.2(2)
C8 C19 C66 C72 176.7(2)
C11 C20 C47 C45 169.4(2)
C11 C20 C55 C52 -170.8(2)
C11 C23 C26 C3AA 1.2(3)
C11 C23 C26 C25 176.3(2)
C11 C29 C31 C3AA 1.5(4)
C13 C8 C19 C60 0.8(3)
C13 C8 C19 C66 -176.2(3)
C13 C8 C36 C16 3.3(3)
C13 C39 C60 C19 -3.8(3)
C13 C39 C60 C75 175.4(3)
C14 C0AA C3AA C26 -178.9(2)
C14 C0AA C3AA C31 1.6(4)
C14 C0AA C28 C22 -0.8(3)
C14 C0AA C28 C25 178.18(19)
C16 C24 C41 C13 4.2(3)
C17 C7 C22 C28 0.5(3)
C17 C7 C24 C16 -153.9(2)
C17 C7 C24 C41 22.4(3)
C19 C8 C13 C39 -3.4(3)
C19 C8 C13 C41 175.1(2)
C19 C8 C36 C16 -173.4(2)
C19 C60 C75 C82 -0.2(4)
C19 C66 C72 C82 -0.3(4)
C20 C11 C23 C26 -169.6(2)
C20 C11 C29 C31 168.3(2)
C22 C7 C17 C14 -1.2(3)
C22 C7 C24 C16 24.9(3)
C22 C7 C24 C41 -158.8(2)
C23 C11 C20 C47 -27.9(3)
C23 C11 C20 C55 146.2(2)
C23 C11 C29 C31 -4.5(3)
C24 C7 C17 C14 177.7(2)
C24 C7 C22 C28 -178.36(19)
C24 C16 C36 C8 -0.5(4)
C26 C3AA C31 C29 3.0(3)
C26 C25 C28 C0AA 1.6(2)
C26 C25 C28 C22 -179.6(2)
C28 C0AA C3AA C26 1.0(2)
C28 C0AA C3AA C31 -178.6(2)
C28 C0AA C14 C17 0.1(3)
C28 C25 C26 C3AA -1.0(2)
C28 C25 C26 C23 -176.5(2)
C29 C11 C20 C47 159.6(2)
C29 C11 C20 C55 -26.4(3)
C29 C11 C23 C26 3.1(3)
C31 C3AA C26 C23 -4.3(3)
C31 C3AA C26 C25 179.7(2)
C36 C8 C13 C39 179.2(2)
C36 C8 C13 C41 -2.4(4)
C36 C8 C19 C60 177.8(3)
C36 C8 C19 C66 0.8(4)
C36 C16 C24 C7 173.1(2)
C36 C16 C24 C41 -3.2(3)
C39 C13 C41 C24 176.7(2)
C39 C60 C75 C82 -179.3(3)
C41 C13 C39 C60 -174.0(2)
C41 C13 C39 C71 68.2(3)
C41 C13 C39 C76 -55.0(3)
C43 C45 C47 C20 1.7(4)
C43 C45 C57 C68 -5.3(3)
C43 C45 C57 C81 -123.8(3)
C43 C45 C57 C85 112.4(2)
C43 C52 C55 C20 1.0(4)
C43 C58 C68 C57 -1.6(3)
C43 C58 C68 C77 178.0(2)
C43 C58 C74 C80 -177.0(3)
C45 C43 C52 C55 -4.1(4)
C45 C43 C58 C68 -2.0(3)
C45 C43 C58 C74 175.0(3)
C45 C57 C68 C58 4.1(3)
C45 C57 C68 C77 -175.4(3)
C47 C20 C55 C52 3.4(4)
C47 C45 C57 C68 172.4(2)
C47 C45 C57 C81 53.9(4)
C47 C45 C57 C85 -69.9(3)
C52 C43 C45 C47 2.9(4)
C52 C43 C45 C57 -179.2(2)
C52 C43 C58 C68 -177.5(3)
C52 C43 C58 C74 -0.4(5)
C55 C20 C47 C45 -4.7(3)
C57 C45 C47 C20 -175.8(2)
C57 C68 C77 C86 179.0(3)
C58 C43 C45 C47 -173.2(2)
C58 C43 C45 C57 4.8(3)
C58 C43 C52 C55 170.9(2)
C58 C68 C77 C86 -0.5(4)
C58 C74 C80 C86 -0.2(5)
C59 C25 C26 C3AA -120.3(2)
C59 C25 C26 C23 64.2(3)
C59 C25 C28 C0AA 120.8(2)
C59 C25 C28 C22 -60.3(3)
C60 C19 C66 C72 0.1(4)
C60 C75 C82 C72 -0.1(5)
C63 C25 C26 C3AA 116.1(2)
C63 C25 C26 C23 -59.4(3)
C63 C25 C28 C0AA -115.7(2)
C63 C25 C28 C22 63.1(3)
C66 C19 C60 C39 179.5(2)
C66 C19 C60 C75 0.2(4)
C66 C72 C82 C75 0.3(5)
C68 C58 C74 C80 -0.2(4)
C68 C77 C86 C80 0.0(5)
C71 C39 C60 C19 113.7(2)
C71 C39 C60 C75 -67.1(4)
C74 C58 C68 C57 -179.0(2)
C74 C58 C68 C77 0.6(4)
C74 C80 C86 C77 0.4(5)
C76 C39 C60 C19 -122.1(2)
C76 C39 C60 C75 57.1(4)
C81 C57 C68 C58 122.1(2)
C81 C57 C68 C77 -57.4(4)
C85 C57 C68 C58 -113.5(3)
C85 C57 C68 C77 67.0(4)
C1AA C6 C15 C9 -178.7(2)
C1AA C10 C18 C21 -0.6(4)
C4 C9 C15 C6 -2.1(3)
C4 C9 C32 C27 0.1(2)
C4 C9 C32 C56 -116.5(2)
C4 C9 C32 C65 119.9(2)
C4 C12 C27 C32 1.7(2)
C4 C12 C27 C44 179.1(2)
C4 C12 C51 C42 -177.3(2)
C5 C6 C15 C9 0.5(3)
C6 C1AA C10 C18 -178.0(2)
C6 C1AA C48 C33 179.0(2)
C6 C5 C30 C4 -1.5(3)
C9 C4 C12 C27 -1.6(2)
C9 C4 C12 C51 176.9(2)
C9 C4 C30 C5 -0.1(3)
C10 C1AA C6 C5 18.3(3)
C10 C1AA C6 C15 -162.5(2)
C10 C1AA C48 C33 0.6(3)
C10 C18 C21 C33 -0.1(3)
C10 C18 C21 C34 179.9(2)
C12 C4 C9 C15 -178.0(2)
C12 C4 C9 C32 0.9(2)
C12 C4 C30 C5 179.7(2)
C12 C27 C32 C9 -1.1(2)
C12 C27 C32 C56 116.1(2)
C12 C27 C32 C65 -120.9(2)
C12 C27 C44 C37 -1.9(3)
C15 C9 C32 C27 178.9(2)
C15 C9 C32 C56 62.3(3)
C15 C9 C32 C65 -61.3(3)
C18 C21 C33 C40 -179.5(2)
C18 C21 C33 C48 1.0(3)
C18 C21 C34 C50 -179.8(2)
C18 C21 C34 C61 -1.0(4)
C21 C33 C40 C50 -1.0(3)
C21 C33 C40 C83 -119.9(2)
C21 C33 C40 C84 116.5(2)
C21 C33 C48 C1AA -1.3(4)
C21 C34 C50 C40 -0.7(3)
C21 C34 C50 C64 -179.6(2)
C21 C34 C61 C62 -179.6(2)
C27 C12 C51 C42 1.0(3)
C30 C4 C9 C15 1.8(3)
C30 C4 C9 C32 -179.3(2)
C30 C4 C12 C27 178.6(2)
C30 C4 C12 C51 -2.9(4)
C30 C5 C6 C1AA -179.5(2)
C30 C5 C6 C15 1.3(3)
C32 C9 C15 C6 179.3(2)
C32 C27 C44 C37 175.0(2)
C33 C21 C34 C50 0.1(3)
C33 C21 C34 C61 178.9(2)
C33 C40 C50 C34 1.0(3)
C33 C40 C50 C64 179.8(2)
C34 C21 C33 C40 0.6(3)
C34 C21 C33 C48 -178.9(2)
C34 C50 C64 C70 -1.3(4)
C34 C61 C62 C70 0.3(4)
C35 C49 C53 C67 0.1(3)
C35 C49 C53 C78 -179.6(3)
C35 C49 C69 C73 0.6(4)
C35 C54 C67 C53 -0.3(3)
C35 C54 C67 C88 178.8(3)
C37 C38 C46 C35 -175.8(2)
C37 C38 C73 C69 176.3(2)
C37 C42 C51 C12 -1.0(4)
C38 C37 C42 C51 175.8(2)
C38 C37 C44 C27 -174.3(2)
C40 C33 C48 C1AA 179.3(2)
C40 C50 C64 C70 -179.9(2)
C42 C37 C38 C46 33.4(3)
C42 C37 C38 C73 -142.9(2)
C42 C37 C44 C27 2.0(3)
C44 C27 C32 C9 -178.2(2)
C44 C27 C32 C56 -61.1(3)
C44 C27 C32 C65 62.0(3)
C44 C37 C38 C46 -150.5(2)
C44 C37 C38 C73 33.3(3)
C44 C37 C42 C51 -0.5(4)
C46 C35 C49 C53 179.4(2)
C46 C35 C49 C69 -0.3(4)
C46 C35 C54 C67 -179.3(2)
C46 C35 C54 C79 62.1(3)
C46 C35 C54 C87 -61.7(4)
C46 C38 C73 C69 -0.1(4)
C48 C1AA C6 C5 -160.1(2)
C48 C1AA C6 C15 19.2(3)
C48 C1AA C10 C18 0.4(3)
C48 C33 C40 C50 178.5(2)
C48 C33 C40 C83 59.6(3)
C48 C33 C40 C84 -64.0(3)
C49 C35 C46 C38 -0.3(4)
C49 C35 C54 C67 0.3(3)
C49 C35 C54 C79 -118.2(3)
C49 C35 C54 C87 118.0(3)
C49 C53 C67 C54 0.1(3)
C49 C53 C67 C88 -179.1(2)
C49 C53 C78 C90 179.5(3)
C49 C69 C73 C38 -0.4(4)
C50 C34 C61 C62 -0.9(4)
C50 C64 C70 C62 0.7(4)
C51 C12 C27 C32 -177.0(2)
C51 C12 C27 C44 0.4(3)
C53 C49 C69 C73 -178.9(2)
C53 C67 C88 C89 -0.7(4)
C53 C78 C90 C89 -0.2(5)
C54 C35 C46 C38 179.3(2)
C54 C35 C49 C53 -0.3(3)
C54 C35 C49 C69 -179.9(2)
C54 C67 C88 C89 -179.8(3)
C61 C34 C50 C40 -179.7(2)
C61 C34 C50 C64 1.4(4)
C61 C62 C70 C64 -0.2(4)
C67 C53 C78 C90 -0.2(4)
C67 C88 C89 C90 0.3(5)
C69 C49 C53 C67 179.7(3)
C69 C49 C53 C78 -0.1(5)
C73 C38 C46 C35 0.5(4)
C78 C53 C67 C54 179.9(2)
C78 C53 C67 C88 0.7(4)
C79 C54 C67 C53 117.8(2)
C79 C54 C67 C88 -63.1(4)
C83 C40 C50 C34 119.7(2)
C83 C40 C50 C64 -61.6(4)
C84 C40 C50 C34 -116.4(2)
C84 C40 C50 C64 62.3(3)
C87 C54 C67 C53 -118.2(2)
C87 C54 C67 C88 60.9(4)
C88 C89 C90 C78 0.2(5)
C2AA C4AA C3 C1 -17.1(12)
C4AA C2AA O2 C1 2.5(10)
O2 C2AA C4AA C3 8.8(11)
O2 C1 C3 C4AA 18.9(12)
C3 C1 O2 C2AA -13.1(11)
